data_7125646
loop_
_publ_author_name
'Cho, Jihee'
'Verwilst, Peter'
'Kang, Minjung'
'Pan, Jia-Lin'
'Sharma, Amit'
'Hong, Chang Seop'
'Kim, Jong Seung'
'Kim, Sanghee'

_publ_section_title
;
 Crown ether-appended calix[2]triazolium[2]arene as a macrocyclic receptor
 for the recognition of the H<sub>2</sub>PO<sub>4</sub><sup>-</sup> anion.
;
_journal_issue 7
_journal_name_full 'Chemical communications (Cambridge, England)'
_journal_page_first 1038
_journal_page_last 1041
_journal_paper_doi 10.1039/c9cc08906c
_journal_volume 56
_journal_year 2020
_chemical_formula_sum 'C40 H54 N6 O8'
_chemical_formula_weight 746.89
_space_group_crystal_system monoclinic
_space_group_IT_number 14
_space_group_name_Hall '-P 2ybc'
_space_group_name_H-M_alt 'P 1 21/c 1'
_atom_sites_solution_hydrogens geom
_atom_sites_solution_primary direct
_atom_sites_solution_secondary difmap
_audit_creation_method SHELXL-2017/1
_audit_update_record
;
2019-05-17 deposited with the CCDC.	2019-12-12 downloaded from the CCDC.
;
_cell_angle_alpha 90
_cell_angle_beta 94.14(3)
_cell_angle_gamma 90
_cell_formula_units_Z 4
_cell_length_a 9.6990(19)
_cell_length_b 19.243(4)
_cell_length_c 21.345(4)
_cell_measurement_reflns_used 57299
_cell_measurement_temperature 100(2)
_cell_measurement_theta_max 29.085
_cell_measurement_theta_min 0.401
_cell_volume 3973.4(14)
_computing_cell_refinement 'HKL3000sm (Otwinowski & Minor, 1997)'
_computing_data_collection 'PAL BL2D-SMDC Program (Shin et. al, 2016)'
_computing_data_reduction 'HKL3000sm (Otwinowski & Minor, 1997)'
_computing_molecular_graphics WingX
_computing_publication_material WingX
_computing_structure_refinement 'SHELXL-2017/1 (Sheldrick, 2017)'
_computing_structure_solution SHELXTL
_diffrn_ambient_temperature 100(2)
_diffrn_measured_fraction_theta_full 0.969
_diffrn_measured_fraction_theta_max 0.771
_diffrn_measurement_device_type 'Rayonix MX225HS CCD area detector'
_diffrn_measurement_method 'omega scan'
_diffrn_radiation_type synchrotron
_diffrn_radiation_wavelength 0.700
_diffrn_reflns_av_R_equivalents 0.0681
_diffrn_reflns_av_unetI/netI 0.0519
_diffrn_reflns_Laue_measured_fraction_full 0.969
_diffrn_reflns_Laue_measured_fraction_max 0.771
_diffrn_reflns_limit_h_max 11
_diffrn_reflns_limit_h_min -11
_diffrn_reflns_limit_k_max 23
_diffrn_reflns_limit_k_min -23
_diffrn_reflns_limit_l_max 25
_diffrn_reflns_limit_l_min -25
_diffrn_reflns_number 29581
_diffrn_reflns_point_group_measured_fraction_full 0.969
_diffrn_reflns_point_group_measured_fraction_max 0.771
_diffrn_reflns_theta_full 24.835
_diffrn_reflns_theta_max 28.790
_diffrn_reflns_theta_min 1.884
_diffrn_source 'PLSII 2D bending magnet'
_exptl_absorpt_coefficient_mu 0.084
_exptl_absorpt_correction_T_max 1.000
_exptl_absorpt_correction_T_min 0.965
_exptl_absorpt_correction_type empirical
_exptl_absorpt_process_details 'HKL3000sm Scalepack(Otwinowski et.al,2003)'
_exptl_crystal_colour colorless
_exptl_crystal_density_diffrn 1.249
_exptl_crystal_description block
_exptl_crystal_F_000 1600
_exptl_crystal_size_max 0.111
_exptl_crystal_size_mid 0.109
_exptl_crystal_size_min 0.054
_refine_diff_density_max 0.997
_refine_diff_density_min -0.784
_refine_diff_density_rms 0.079
_refine_ls_extinction_coef 0.003(2)
_refine_ls_extinction_expression Fc^*^=kFc[1+0.001xFc^2^\l^3^/sin(2\q)]^-1/4^
_refine_ls_extinction_method 'SHELXL-2017/1 (Sheldrick 2017)'
_refine_ls_goodness_of_fit_ref 1.424
_refine_ls_hydrogen_treatment constr
_refine_ls_matrix_type full
_refine_ls_number_parameters 522
_refine_ls_number_reflns 8369
_refine_ls_number_restraints 1
_refine_ls_restrained_S_all 1.425
_refine_ls_R_factor_all 0.1445
_refine_ls_R_factor_gt 0.1082
_refine_ls_shift/su_max 0.033
_refine_ls_shift/su_mean 0.004
_refine_ls_structure_factor_coef Fsqd
_refine_ls_weighting_details 'w=1/[\s^2^(Fo^2^)+(0.2000P)^2^] where P=(Fo^2^+2Fc^2^)/3'
_refine_ls_weighting_scheme calc
_refine_ls_wR_factor_gt 0.3457
_refine_ls_wR_factor_ref 0.3798
_reflns_Friedel_coverage 0.000
_reflns_number_gt 5277
_reflns_number_total 8369
_reflns_threshold_expression 'I > 2\s(I)'
_cod_data_source_file c9cc08906c2.cif
_cod_data_source_block CJH-8-177
_cod_depositor_comments 'Adding full bibliography for 7125644--7125647.cif.'
_cod_original_sg_symbol_H-M 'P 21/c'
_cod_database_code 7125646
_shelx_shelxl_version_number 2017/1
_shelx_space_group_comment
;
The symmetry employed for this shelxl refinement is uniquely defined
by the following loop, which should always be used as a source of
symmetry information in preference to the above space-group names.
They are only intended as comments.
;
_shelx_estimated_absorpt_t_max 0.995
_shelx_estimated_absorpt_t_min 0.991

loop_
_space_group_symop_operation_xyz
'x, y, z'
'-x, y+1/2, -z+1/2'
'-x, -y, -z'
'x, -y-1/2, z-1/2'

loop_
_atom_site_label
_atom_site_type_symbol
_atom_site_fract_x
_atom_site_fract_y
_atom_site_fract_z
_atom_site_U_iso_or_equiv
_atom_site_adp_type
_atom_site_occupancy
_atom_site_site_symmetry_order
_atom_site_calc_flag
_atom_site_refinement_flags_posn
_atom_site_refinement_flags_adp
_atom_site_refinement_flags_occupancy
_atom_site_disorder_assembly
_atom_site_disorder_group
O1 O 0.4323(2) 0.48162(11) 0.36665(11) 0.0473(6) Uani 1 1 d . . . . .
O2 O 0.4102(3) 0.59656(13) 0.44944(13) 0.0611(8) Uani 1 1 d . . . . .
O3A O 0.1600(4) 0.6711(2) 0.4474(2) 0.0690(14) Uani 0.706(7) 1 d D . P B 1
O3B O 0.1272(9) 0.6966(4) 0.4843(4) 0.036(2) Uani 0.294(7) 1 d . . P B 2
O4 O -0.0616(4) 0.7294(2) 0.37658(19) 0.1057(14) Uani 1 1 d . . . . .
O5 O -0.0562(3) 0.77122(17) 0.24827(17) 0.0791(9) Uani 1 1 d . . . . .
O6A O 0.2002(6) 0.7525(3) 0.1849(3) 0.105(2) Uani 0.706(7) 1 d . . P B 3
O6B O 0.0588(18) 0.7049(11) 0.1674(8) 0.132(7) Uani 0.294(7) 1 d . . P B 4
O7 O 0.2063(4) 0.57221(16) 0.22103(17) 0.0900(12) Uani 1 1 d . . . . .
N1 N 0.5106(4) 0.3996(2) 0.23782(18) 0.0735(11) Uani 1 1 d . . . . .
N2 N 0.4852(4) 0.3512(3) 0.19257(19) 0.0862(13) Uani 1 1 d . . . . .
N3 N 0.4118(5) 0.3804(4) 0.1445(2) 0.1099(19) Uani 1 1 d . . . . .
N4 N -0.0160(4) 0.51912(19) 0.32046(18) 0.0719(11) Uani 1 1 d . . . . .
N5 N -0.1022(4) 0.4856(2) 0.3553(2) 0.0746(11) Uani 1 1 d . . . . .
N6 N -0.0290(4) 0.4572(2) 0.40326(19) 0.0711(10) Uani 1 1 d . . . . .
C1 C 0.3301(4) 0.19238(17) 0.40659(17) 0.0484(8) Uani 1 1 d . . . . .
C2 C 0.2103(4) 0.1782(2) 0.4468(2) 0.0623(10) Uani 1 1 d . . . . .
H2A H 0.124292 0.195083 0.425122 0.093 Uiso 1 1 calc R U . . .
H2AB H 0.226249 0.202347 0.487149 0.093 Uiso 1 1 calc R U . . .
H2AC H 0.203141 0.128139 0.454204 0.093 Uiso 1 1 calc R U . . .
C3 C 0.4624(4) 0.16230(19) 0.4401(2) 0.0618(11) Uani 1 1 d . . . . .
H3A H 0.453386 0.111742 0.443576 0.093 Uiso 1 1 calc R U . . .
H3AB H 0.476402 0.182563 0.482227 0.093 Uiso 1 1 calc R U . . .
H3AC H 0.541680 0.173400 0.415977 0.093 Uiso 1 1 calc R U . . .
C4 C 0.3019(4) 0.1556(2) 0.34246(19) 0.0609(10) Uani 1 1 d . . . . .
H4A H 0.214482 0.172440 0.322066 0.091 Uiso 1 1 calc R U . . .
H4AB H 0.296016 0.105288 0.349050 0.091 Uiso 1 1 calc R U . . .
H4AC H 0.377318 0.165677 0.315669 0.091 Uiso 1 1 calc R U . . .
C5 C 0.3527(3) 0.27046(16) 0.39520(15) 0.0427(7) Uani 1 1 d . . . . .
C6 C 0.4526(3) 0.29207(18) 0.35594(16) 0.0473(8) Uani 1 1 d . . . . .
H6 H 0.503809 0.257863 0.335438 0.057 Uiso 1 1 calc R U . . .
C7 C 0.4806(3) 0.36197(18) 0.34549(16) 0.0447(8) Uani 1 1 d . . . . .
C8 C 0.4068(3) 0.41162(16) 0.37594(14) 0.0415(7) Uani 1 1 d . . . . .
C9 C 0.3030(3) 0.39260(16) 0.41442(14) 0.0414(7) Uani 1 1 d . . . . .
C10 C 0.2768(3) 0.32206(16) 0.42314(14) 0.0412(7) Uani 1 1 d . . . . .
H10 H 0.205226 0.308804 0.448833 0.049 Uiso 1 1 calc R U . . .
C11 C 0.5819(4) 0.3821(2) 0.29794(18) 0.0572(9) Uani 1 1 d . . . . .
H11A H 0.637079 0.422502 0.313857 0.069 Uiso 1 1 calc R U . . .
H11B H 0.646123 0.342997 0.292279 0.069 Uiso 1 1 calc R U . . .
C12 C 0.4500(5) 0.4610(3) 0.2190(2) 0.0811(14) Uani 1 1 d . . . . .
H12 H 0.449617 0.503085 0.242341 0.097 Uiso 1 1 calc R U . . .
C13 C 0.3901(5) 0.4498(4) 0.1602(2) 0.0871(18) Uani 1 1 d . . . . .
C14 C 0.3078(6) 0.4922(4) 0.1170(3) 0.0962(17) Uiso 1 1 d . . . . .
H14A H 0.312971 0.473761 0.073906 0.115 Uiso 1 1 calc R U . . .
H14B H 0.345308 0.540033 0.117914 0.115 Uiso 1 1 calc R U . . .
C15 C 0.1566(5) 0.4940(3) 0.1330(2) 0.0713(13) Uani 1 1 d . . . . .
C16 C 0.1147(5) 0.5297(2) 0.1841(2) 0.0720(13) Uani 1 1 d . . . . .
C17 C -0.0204(5) 0.52283(19) 0.20416(19) 0.0643(11) Uani 1 1 d . . . . .
C18 C -0.1130(4) 0.48147(18) 0.16801(17) 0.0529(9) Uani 1 1 d . . . . .
H18 H -0.204011 0.475378 0.180839 0.063 Uiso 1 1 calc R U . . .
C19 C -0.0756(4) 0.44857(18) 0.11314(17) 0.0497(8) Uani 1 1 d . . . . .
C20 C 0.0600(4) 0.4552(2) 0.09821(19) 0.0628(11) Uani 1 1 d . . . . .
H20 H 0.087831 0.431656 0.062079 0.075 Uiso 1 1 calc R U . . .
C21 C -0.1833(4) 0.40757(19) 0.07332(17) 0.0539(9) Uani 1 1 d . . . . .
C22 C -0.1281(5) 0.3813(2) 0.0125(2) 0.0709(12) Uani 1 1 d . . . . .
H22A H -0.197971 0.352005 -0.009948 0.106 Uiso 1 1 calc R U . . .
H22B H -0.043845 0.354133 0.022286 0.106 Uiso 1 1 calc R U . . .
H22C H -0.106942 0.421010 -0.013968 0.106 Uiso 1 1 calc R U . . .
C23 C -0.2307(5) 0.3449(2) 0.1110(2) 0.0630(10) Uani 1 1 d . . . . .
H23A H -0.306194 0.320977 0.086821 0.095 Uiso 1 1 calc R U . . .
H23B H -0.263073 0.361076 0.150947 0.095 Uiso 1 1 calc R U . . .
H23C H -0.153087 0.312828 0.119279 0.095 Uiso 1 1 calc R U . . .
C24 C -0.3104(4) 0.4550(2) 0.0561(2) 0.0637(11) Uani 1 1 d . . . . .
H24A H -0.281043 0.495588 0.032801 0.096 Uiso 1 1 calc R U . . .
H24B H -0.350320 0.470311 0.094683 0.096 Uiso 1 1 calc R U . . .
H24C H -0.379789 0.428866 0.030101 0.096 Uiso 1 1 calc R U . . .
C25 C -0.0667(6) 0.5559(3) 0.2627(2) 0.0830(16) Uani 1 1 d . . . . .
H25A H -0.033464 0.604503 0.264961 0.100 Uiso 1 1 calc R U . . .
H25B H -0.168982 0.556879 0.260332 0.100 Uiso 1 1 calc R U . . .
C26 C 0.1149(4) 0.5118(2) 0.34629(19) 0.0594(10) Uani 1 1 d . . . . .
H26 H 0.196914 0.530038 0.330845 0.071 Uiso 1 1 calc R U . . .
C27 C 0.1043(3) 0.47258(16) 0.39955(15) 0.0432(8) Uani 1 1 d . . . . .
C28 C 0.2162(4) 0.44792(18) 0.44396(16) 0.0475(8) Uani 1 1 d . . . . .
H28A H 0.176288 0.428432 0.481567 0.057 Uiso 1 1 calc R U . . .
H28B H 0.276082 0.487590 0.457615 0.057 Uiso 1 1 calc R U . . .
C29 C 0.5447(4) 0.50890(19) 0.40728(18) 0.0552(9) Uani 1 1 d . . . . .
H29A H 0.633851 0.499319 0.389114 0.066 Uiso 1 1 calc R U . . .
H29B H 0.546117 0.486207 0.448945 0.066 Uiso 1 1 calc R U . . .
C30 C 0.5258(4) 0.5850(2) 0.41414(19) 0.0598(10) Uani 1 1 d . . . . .
H30A H 0.609482 0.605789 0.435872 0.072 Uiso 1 1 calc R U . . .
H30B H 0.510527 0.606871 0.372242 0.072 Uiso 1 1 calc R U . . .
C31 C 0.3969(5) 0.66714(19) 0.4679(2) 0.0734(14) Uani 1 1 d . . . . .
H31A H 0.392167 0.697560 0.430412 0.088 Uiso 1 1 calc R U . . .
H31B H 0.478306 0.681038 0.495752 0.088 Uiso 1 1 calc R U . . .
C32 C 0.2692(5) 0.6749(2) 0.5015(3) 0.0874(17) Uani 1 1 d . . . . .
H32A H 0.266810 0.719987 0.523676 0.105 Uiso 1 1 calc R U . A 1
H32B H 0.259109 0.636634 0.531900 0.105 Uiso 1 1 calc R U . A 1
C33A C 0.0315(7) 0.6793(4) 0.4736(4) 0.075(2) Uani 0.706(7) 1 d D . P B 1
H33A H 0.026315 0.724930 0.494682 0.090 Uiso 0.706(7) 1 calc R U P B 1
H33B H 0.016961 0.642112 0.504455 0.090 Uiso 0.706(7) 1 calc R U P B 1
C33B C 0.0681(12) 0.6435(5) 0.4409(5) 0.036(3) Uani 0.294(7) 1 d . . P B 2
H33C H 0.057345 0.598628 0.462664 0.043 Uiso 0.294(7) 1 calc R U P B 2
H33D H 0.126754 0.636461 0.405319 0.043 Uiso 0.294(7) 1 calc R U P B 2
C34 C -0.0749(5) 0.6745(2) 0.4180(2) 0.0700(12) Uani 1 1 d . . . . .
H34A H -0.063008 0.630059 0.395689 0.084 Uiso 1 1 calc R U . B 1
H34B H -0.168843 0.675057 0.433272 0.084 Uiso 1 1 calc R U . B 1
C35 C -0.1808(5) 0.7435(3) 0.3367(2) 0.0786(13) Uani 1 1 d . . . . .
H35A H -0.256640 0.759251 0.361889 0.094 Uiso 1 1 calc R U . . .
H35B H -0.211323 0.700711 0.313931 0.094 Uiso 1 1 calc R U . . .
C36 C -0.1483(5) 0.7981(3) 0.2913(2) 0.0813(14) Uani 1 1 d . . . . .
H36A H -0.234472 0.814197 0.268103 0.098 Uiso 1 1 calc R U . . .
H36B H -0.105121 0.838342 0.314015 0.098 Uiso 1 1 calc R U . . .
C37 C 0.0074(6) 0.8211(3) 0.2123(2) 0.0788(14) Uani 1 1 d . . . . .
H37A H 0.067531 0.850922 0.240493 0.095 Uiso 1 1 calc R U . . .
H37B H -0.064439 0.851011 0.190921 0.095 Uiso 1 1 calc R U . . .
C38 C 0.0880(7) 0.7904(4) 0.1667(4) 0.114(2) Uani 1 1 d . . . . .
H38A H 0.025668 0.760262 0.139819 0.136 Uiso 1 1 calc R U . B 3
H38B H 0.118647 0.828339 0.139584 0.136 Uiso 1 1 calc R U . B 3
C39A C 0.1665(17) 0.6897(7) 0.2076(8) 0.172(6) Uani 0.706(7) 1 d . . P B 3
H39A H 0.069915 0.678686 0.192705 0.207 Uiso 0.706(7) 1 calc R U P B 3
H39B H 0.171158 0.691985 0.254051 0.207 Uiso 0.706(7) 1 calc R U P B 3
C39B C 0.173(2) 0.6683(10) 0.1376(8) 0.088(6) Uani 0.294(7) 1 d . . P B 4
H39C H 0.135239 0.633577 0.106758 0.105 Uiso 0.294(7) 1 calc R U P B 4
H39D H 0.230064 0.701904 0.115668 0.105 Uiso 0.294(7) 1 calc R U P B 4
C40 C 0.2571(9) 0.6338(4) 0.1885(4) 0.130(3) Uani 1 1 d . . . . .
O8 O 0.1866(14) 0.6801(8) 0.3245(6) 0.328(7) Uiso 1 1 d . . . . .

loop_
_atom_site_aniso_label
_atom_site_aniso_U_11
_atom_site_aniso_U_22
_atom_site_aniso_U_33
_atom_site_aniso_U_23
_atom_site_aniso_U_13
_atom_site_aniso_U_12
O1 0.0643(14) 0.0325(12) 0.0429(13) 0.0002(9) -0.0114(10) -0.0059(9)
O2 0.0927(19) 0.0274(13) 0.0597(16) -0.0028(11) -0.0177(14) -0.0033(11)
O3A 0.077(3) 0.050(3) 0.080(3) 0.004(2) 0.002(2) -0.003(2)
O3B 0.059(5) 0.021(4) 0.027(4) -0.010(3) -0.006(3) 0.009(3)
O4 0.093(2) 0.091(3) 0.125(3) 0.040(2) -0.049(2) -0.033(2)
O5 0.083(2) 0.0536(18) 0.101(2) -0.0183(17) 0.0078(17) -0.0063(14)
O6A 0.110(4) 0.075(4) 0.135(5) 0.041(3) 0.044(4) -0.006(3)
O6B 0.136(14) 0.158(18) 0.097(11) -0.012(11) -0.028(9) 0.048(12)
O7 0.111(2) 0.0529(19) 0.100(3) 0.0265(17) -0.037(2) -0.0295(17)
N1 0.068(2) 0.089(3) 0.064(2) 0.002(2) 0.0135(17) -0.0120(19)
N2 0.082(3) 0.115(4) 0.062(2) -0.023(2) 0.012(2) -0.020(2)
N3 0.087(3) 0.170(6) 0.074(3) -0.009(3) 0.015(2) -0.031(3)
N4 0.091(3) 0.047(2) 0.074(2) -0.0247(18) -0.021(2) 0.0192(18)
N5 0.065(2) 0.059(2) 0.098(3) -0.012(2) -0.010(2) 0.0015(17)
N6 0.067(2) 0.057(2) 0.089(3) -0.0091(19) 0.0035(18) -0.0054(16)
C1 0.064(2) 0.0285(17) 0.051(2) -0.0067(14) -0.0088(15) 0.0006(13)
C2 0.076(2) 0.037(2) 0.074(3) 0.0076(18) 0.005(2) 0.0006(16)
C3 0.077(2) 0.0339(19) 0.071(3) -0.0103(17) -0.0185(19) 0.0077(16)
C4 0.080(3) 0.040(2) 0.060(2) -0.0127(17) -0.0120(19) -0.0035(17)
C5 0.0538(18) 0.0303(16) 0.0424(17) -0.0079(13) -0.0072(13) 0.0006(12)
C6 0.0550(18) 0.0396(18) 0.0464(19) -0.0118(14) -0.0022(14) 0.0056(14)
C7 0.0483(17) 0.0407(18) 0.0443(18) -0.0063(14) -0.0018(13) -0.0046(13)
C8 0.0550(17) 0.0300(16) 0.0378(16) -0.0025(13) -0.0076(13) -0.0045(12)
C9 0.0533(17) 0.0331(16) 0.0362(16) -0.0063(13) -0.0065(12) 0.0021(13)
C10 0.0533(17) 0.0332(17) 0.0362(16) -0.0063(12) -0.0036(12) 0.0002(12)
C11 0.057(2) 0.060(2) 0.055(2) -0.0071(18) 0.0045(16) -0.0021(17)
C12 0.076(3) 0.103(4) 0.065(3) 0.019(3) 0.009(2) -0.020(3)
C13 0.059(2) 0.145(6) 0.058(3) 0.045(3) 0.003(2) -0.023(3)
C15 0.076(3) 0.074(3) 0.063(3) 0.035(2) -0.004(2) -0.014(2)
C16 0.080(3) 0.044(2) 0.087(3) 0.028(2) -0.026(2) -0.0154(19)
C17 0.096(3) 0.0327(19) 0.060(2) 0.0057(17) -0.024(2) 0.0100(18)
C18 0.075(2) 0.0341(18) 0.048(2) 0.0109(15) -0.0056(16) 0.0095(15)
C19 0.069(2) 0.0326(17) 0.047(2) 0.0135(14) -0.0003(15) 0.0028(14)
C20 0.074(3) 0.067(3) 0.047(2) 0.0254(19) 0.0054(17) 0.0025(19)
C21 0.075(2) 0.0348(18) 0.051(2) 0.0020(15) 0.0010(16) 0.0043(15)
C22 0.106(3) 0.051(2) 0.056(2) 0.0017(19) 0.007(2) 0.007(2)
C23 0.081(3) 0.039(2) 0.070(3) 0.0026(18) 0.008(2) -0.0021(17)
C24 0.080(3) 0.044(2) 0.063(3) -0.0032(18) -0.0158(19) 0.0047(18)
C25 0.113(4) 0.053(3) 0.077(3) -0.016(2) -0.038(3) 0.034(2)
C26 0.067(2) 0.052(2) 0.058(2) -0.0044(18) -0.0083(17) 0.0155(17)
C27 0.0534(18) 0.0312(16) 0.0444(18) -0.0146(14) -0.0005(13) 0.0051(12)
C28 0.065(2) 0.0352(17) 0.0418(18) -0.0082(14) -0.0011(14) 0.0058(14)
C29 0.071(2) 0.039(2) 0.053(2) -0.0013(16) -0.0168(17) -0.0102(15)
C30 0.083(3) 0.039(2) 0.055(2) 0.0011(17) -0.0143(19) -0.0144(17)
C31 0.090(3) 0.028(2) 0.096(3) -0.011(2) -0.033(3) 0.0006(18)
C32 0.091(3) 0.037(2) 0.128(4) -0.019(2) -0.034(3) 0.004(2)
C33A 0.086(5) 0.054(4) 0.087(5) -0.012(4) 0.021(4) -0.005(3)
C33B 0.054(6) 0.026(5) 0.026(5) -0.011(4) -0.001(4) -0.005(4)
C34 0.071(3) 0.061(3) 0.077(3) -0.004(2) 0.003(2) -0.015(2)
C35 0.076(3) 0.086(4) 0.072(3) -0.019(3) -0.009(2) 0.002(2)
C36 0.094(3) 0.075(3) 0.072(3) -0.021(3) -0.017(2) 0.024(3)
C37 0.096(3) 0.072(3) 0.064(3) 0.009(2) -0.021(2) -0.008(3)
C38 0.108(4) 0.100(5) 0.134(6) -0.039(4) 0.013(4) -0.021(4)
C39A 0.207(13) 0.104(9) 0.214(16) 0.054(10) 0.068(12) 0.071(9)
C39B 0.130(14) 0.077(11) 0.062(10) 0.029(9) 0.048(10) 0.019(10)
C40 0.159(6) 0.082(4) 0.145(6) 0.033(4) -0.007(5) -0.026(4)

loop_
_atom_type_symbol
_atom_type_description
_atom_type_scat_dispersion_real
_atom_type_scat_dispersion_imag
_atom_type_scat_source
C C 0.0033 0.0016 'International Tables Vol C Tables 4.2.6.8 and 6.1.1.4'
H H 0.0000 0.0000 'International Tables Vol C Tables 4.2.6.8 and 6.1.1.4'
N N 0.0064 0.0033 'International Tables Vol C Tables 4.2.6.8 and 6.1.1.4'
O O 0.0110 0.0060 'International Tables Vol C Tables 4.2.6.8 and 6.1.1.4'

loop_
_geom_angle_atom_site_label_1
_geom_angle_atom_site_label_2
_geom_angle_atom_site_label_3
_geom_angle
C8 O1 C29 113.8(2)
C30 O2 C31 112.9(3)
C33A O3A C32 106.4(6)
C32 O3B C33B 106.1(7)
C34 O4 C35 114.8(4)
C37 O5 C36 115.2(4)
C39A O6A C38 112.1(8)
C39B O6B C38 109.2(15)
C16 O7 C40 115.0(4)
N2 N1 C11 121.4(4)
N2 N1 C12 109.5(4)
C12 N1 C11 128.8(4)
N3 N2 N1 108.6(5)
N2 N3 C13 107.5(5)
N5 N4 C25 121.1(4)
N5 N4 C26 109.4(4)
C26 N4 C25 129.5(5)
N6 N5 N4 108.1(3)
N5 N6 C27 109.3(4)
C2 C1 C3 108.4(3)
C2 C1 C4 108.9(3)
C2 C1 C5 112.8(3)
C3 C1 C4 109.2(3)
C3 C1 C5 108.5(3)
C5 C1 C4 109.0(3)
C6 C5 C1 120.0(3)
C6 C5 C10 117.2(3)
C10 C5 C1 122.8(3)
C5 C6 C7 122.5(3)
C6 C7 C11 119.9(3)
C8 C7 C6 118.5(3)
C8 C7 C11 121.4(3)
O1 C8 C9 118.9(3)
C7 C8 O1 120.0(3)
C7 C8 C9 121.1(3)
C8 C9 C10 118.7(3)
C8 C9 C28 120.3(3)
C10 C9 C28 120.9(3)
C9 C10 C5 121.9(3)
N1 C11 C7 111.2(3)
C13 C12 N1 106.2(6)
N3 C13 C14 118.5(6)
C12 C13 N3 108.2(5)
C12 C13 C14 133.1(7)
C13 C14 C15 111.6(5)
C16 C15 C14 122.2(5)
C20 C15 C14 119.5(5)
C20 C15 C16 118.1(4)
O7 C16 C17 116.5(5)
C15 C16 O7 121.6(5)
C15 C16 C17 121.9(4)
C16 C17 C25 123.6(4)
C18 C17 C16 117.4(4)
C18 C17 C25 119.0(4)
C17 C18 C19 121.7(4)
C18 C19 C21 119.6(3)
C20 C19 C18 117.3(4)
C20 C19 C21 123.1(4)
C15 C20 C19 123.3(4)
C19 C21 C22 112.3(3)
C19 C21 C23 109.5(3)
C19 C21 C24 109.2(3)
C22 C21 C23 108.8(3)
C22 C21 C24 108.3(3)
C23 C21 C24 108.7(3)
N4 C25 C17 113.1(3)
N4 C26 C27 105.7(4)
N6 C27 C26 107.6(3)
N6 C27 C28 124.4(4)
C26 C27 C28 128.0(3)
C27 C28 C9 111.3(3)
O1 C29 C30 109.0(3)
O2 C30 C29 108.5(3)
O2 C31 C32 109.0(4)
O3B C32 C31 135.4(6)
C31 C32 O3A 100.9(4)
O3A C33A C34 104.7(6)
O3B C33B C34 103.3(8)
O4 C34 C33A 111.3(4)
O4 C34 C33B 111.7(5)
O4 C35 C36 109.1(4)
O5 C36 C35 109.7(4)
O5 C37 C38 112.2(5)
O6A C38 C37 120.0(7)
C37 C38 O6B 107.5(8)
O6A C39A C40 113.0(11)
C40 C39B O6B 106.7(12)
O7 C40 C39B 121.7(9)
C39A C40 O7 103.4(8)

loop_
_geom_bond_atom_site_label_1
_geom_bond_atom_site_label_2
_geom_bond_distance
O1 C29 1.442(4)
O2 C30 1.413(5)
O2 C31 1.423(4)
O3A C33A 1.411(5)
O3B C33B 1.468(12)
O4 C34 1.389(6)
O4 C35 1.411(5)
O5 C37 1.399(6)
O6A C38 1.344(9)
O6B C38 1.67(2)
O7 C16 1.407(5)
O7 C40 1.476(7)
N1 N2 1.352(6)
N1 C11 1.453(5)
N1 C12 1.367(7)
N3 N2 1.331(7)
N3 C13 1.396(8)
N4 N5 1.326(6)
N4 C25 1.474(6)
N4 C26 1.354(5)
N5 N6 1.322(5)
N6 C27 1.334(5)
C1 C2 1.519(6)
C1 C3 1.536(5)
C4 C1 1.548(5)
C5 C1 1.540(4)
C5 C6 1.390(5)
C5 C10 1.395(4)
C6 C7 1.393(5)
C7 C8 1.384(5)
C7 C11 1.513(5)
C8 O1 1.386(4)
C9 C8 1.393(5)
C9 C10 1.396(4)
C9 C28 1.522(4)
C13 C12 1.363(7)
C14 C13 1.431(8)
C15 C14 1.530(7)
C16 C15 1.374(7)
C17 C16 1.413(7)
C17 C25 1.500(7)
C18 C17 1.391(5)
C19 C18 1.402(5)
C20 C15 1.375(6)
C20 C19 1.381(5)
C21 C19 1.519(5)
C21 C23 1.538(5)
C21 C24 1.556(5)
C22 C21 1.526(6)
C26 C27 1.375(5)
C28 C27 1.468(4)
C30 C29 1.484(5)
C31 C32 1.483(8)
C32 O3A 1.512(6)
C32 O3B 1.461(10)
C33A C34 1.518(10)
C33B C34 1.556(12)
C36 O5 1.424(6)
C36 C35 1.479(8)
C37 C38 1.421(8)
C39A O6A 1.351(14)
C39A C40 1.465(14)
C39B O6B 1.49(2)
C39B C40 1.467(19)
